data_7219252
loop_
_publ_author_name
'Das, Jupitara'
'Das, Pranab Jyoti'

_publ_section_title
;
 Secondary amine based ionic liquid: an efficient catalyst for solvent
 free one pot synthesis of xanthenes and benzoxanthenes
;
_journal_name_full 'RSC Adv.'
_journal_paper_doi 10.1039/C4RA12298D
_journal_year 2015
_chemical_formula_sum 'C28 H20 O'
_chemical_formula_weight 372.44
_chemical_name_systematic 14-(4-methylphenyl)-7,14-dihydro-dibenzo[a,j]xanthene
_space_group_IT_number 33
_symmetry_cell_setting orthorhombic
_symmetry_space_group_name_Hall 'P 2c -2n'
_symmetry_space_group_name_H-M 'P n a 21'
_atom_sites_solution_hydrogens geom
_atom_sites_solution_primary direct
_atom_sites_solution_secondary difmap
_audit_creation_method SHELXL-97
_audit_update_record
;
2014-09-23 deposited with the CCDC.
2015-01-09 downloaded from the CCDC.
;
_cell_angle_alpha 90.00
_cell_angle_beta 90.00
_cell_angle_gamma 90.00
_cell_formula_units_Z 4
_cell_length_a 14.015(4)
_cell_length_b 17.350(6)
_cell_length_c 7.950(2)
_cell_measurement_temperature 296(2)
_cell_volume 1933.1(10)
_computing_cell_refinement 'Bruker SAINT'
_computing_data_collection 'Bruker APEX2'
_computing_data_reduction 'Bruker SAINT'
_computing_molecular_graphics 'Bruker SHELXTL'
_computing_publication_material 'Bruker SHELXTL'
_computing_structure_refinement 'SHELXL-97 (Sheldrick, 1997)'
_computing_structure_solution 'SHELXS-97 (Sheldrick, 1990)'
_diffrn_ambient_temperature 296(2)
_diffrn_measured_fraction_theta_full 0.972
_diffrn_measured_fraction_theta_max 0.972
_diffrn_radiation_monochromator graphite
_diffrn_radiation_source 'fine-focus sealed tube'
_diffrn_radiation_type MoK\a
_diffrn_radiation_wavelength 0.71073
_diffrn_reflns_av_R_equivalents 0.0526
_diffrn_reflns_av_sigmaI/netI 0.0840
_diffrn_reflns_limit_h_max 17
_diffrn_reflns_limit_h_min -17
_diffrn_reflns_limit_k_max 22
_diffrn_reflns_limit_k_min -18
_diffrn_reflns_limit_l_max 10
_diffrn_reflns_limit_l_min -10
_diffrn_reflns_number 9212
_diffrn_reflns_theta_full 27.44
_diffrn_reflns_theta_max 27.44
_diffrn_reflns_theta_min 2.76
_exptl_absorpt_coefficient_mu 0.076
_exptl_absorpt_correction_type none
_exptl_crystal_colour White
_exptl_crystal_density_diffrn 1.280
_exptl_crystal_density_method 'not measured'
_exptl_crystal_description Block
_exptl_crystal_F_000 784
_exptl_crystal_recrystallization_method 'Re-crystallisation from solvent: Ethylacetate'
_exptl_crystal_size_max .32
_exptl_crystal_size_mid .24
_exptl_crystal_size_min .12
_refine_diff_density_max 0.159
_refine_diff_density_min -0.223
_refine_diff_density_rms 0.050
_refine_ls_abs_structure_details 'Flack H D (1983), Acta Cryst. A39, 876-881'
_refine_ls_abs_structure_Flack 0(3)
_refine_ls_extinction_method none
_refine_ls_goodness_of_fit_ref 1.082
_refine_ls_hydrogen_treatment mixed
_refine_ls_matrix_type full
_refine_ls_number_parameters 267
_refine_ls_number_reflns 4050
_refine_ls_number_restraints 1
_refine_ls_restrained_S_all 1.082
_refine_ls_R_factor_all 0.1146
_refine_ls_R_factor_gt 0.0607
_refine_ls_shift/su_max 0.000
_refine_ls_shift/su_mean 0.000
_refine_ls_structure_factor_coef Fsqd
_refine_ls_weighting_details 'calc w=1/[\s^2^(Fo^2^)+(0.0500P)^2^+0.0104P] where P=(Fo^2^+2Fc^2^)/3'
_refine_ls_weighting_scheme calc
_refine_ls_wR_factor_gt 0.1219
_refine_ls_wR_factor_ref 0.1422
_reflns_number_gt 2410
_reflns_number_total 4050
_reflns_threshold_expression >2sigma(I)
_cod_data_source_file c4ra12298d2.cif
_cod_data_source_block qq
_cod_depositor_comments
;
The following automatic conversions were performed:

'_symmetry_cell_setting' value 'Orthorhombic' changed to
'orthorhombic' according to
/usr/data/users/saulius/crontab/automatic-downloads/rss-feeds/RSC/lib/dictionaries/cif_core.dic
dictionary named 'cif_core.dic' version 2.4.2 from 2011-04-26.

Automatic conversion script
Id: cif_fix_values 2935 2014-11-11 08:27:57Z andrius 
;
_cod_original_cell_volume 1933.2(10)
_cod_original_sg_symbol_H-M 'Pna2(1) '
_cod_database_code 7219252

loop_
_symmetry_equiv_pos_as_xyz
'x, y, z'
'-x, -y, z+1/2'
'-x+1/2, y+1/2, z+1/2'
'x+1/2, -y+1/2, z'

loop_
_atom_site_label
_atom_site_type_symbol
_atom_site_fract_x
_atom_site_fract_y
_atom_site_fract_z
_atom_site_U_iso_or_equiv
_atom_site_adp_type
_atom_site_occupancy
_atom_site_symmetry_multiplicity
_atom_site_calc_flag
_atom_site_refinement_flags
C20 C 0.90228(18) 0.59685(17) 0.3255(3) 0.0458(7) Uani 1 1 d .
C15 C 0.9405(3) 0.8064(2) 0.4155(4) 0.0736(10) Uani 1 1 d .
H15 H 0.9892 0.8427 0.4079 0.088 Uiso 1 1 calc R
C5 C 0.7985(4) 0.2532(2) 0.4234(5) 0.0852(12) Uani 1 1 d .
H5 H 0.8257 0.2044 0.4192 0.102 Uiso 1 1 calc R
C10 C 0.8672(2) 0.45661(17) 0.3294(3) 0.0503(8) Uani 1 1 d .
C3 C 0.9488(3) 0.3100(2) 0.3140(4) 0.0807(12) Uani 1 1 d .
H3 H 0.9763 0.2613 0.3079 0.097 Uiso 1 1 calc R
C23 C 0.79617(19) 0.53285(17) 0.0097(4) 0.0511(8) Uani 1 1 d .
H23 H 0.8606 0.5216 -0.0035 0.061 Uiso 1 1 calc R
C19 C 0.88467(18) 0.67470(17) 0.3762(3) 0.0480(7) Uani 1 1 d .
C21 C 0.8246(2) 0.53652(16) 0.3264(4) 0.0466(7) Uani 1 1 d .
C11 C 0.9925(2) 0.5785(2) 0.2760(4) 0.0547(8) Uani 1 1 d .
C6 C 0.7076(4) 0.2609(2) 0.4796(5) 0.0924(13) Uani 1 1 d .
H6 H 0.6729 0.2180 0.5139 0.111 Uiso 1 1 calc R
O1 O 1.01842(13) 0.50489(15) 0.2311(3) 0.0663(6) Uani 1 1 d .
C2 C 1.0010(3) 0.3723(2) 0.2680(5) 0.0728(10) Uani 1 1 d .
H2 H 1.0634 0.3666 0.2299 0.087 Uiso 1 1 calc R
C17 C 0.7821(3) 0.7744(2) 0.4904(4) 0.0673(10) Uani 1 1 d .
H17 H 0.7236 0.7890 0.5355 0.081 Uiso 1 1 calc R
C25 C 0.6433(2) 0.55286(17) -0.1165(4) 0.0548(8) Uani 1 1 d .
C24 C 0.7390(2) 0.53749(18) -0.1305(4) 0.0563(8) Uani 1 1 d .
H24 H 0.7656 0.5301 -0.2365 0.068 Uiso 1 1 calc R
C7 C 0.6675(3) 0.3332(2) 0.4848(4) 0.0793(11) Uani 1 1 d .
H7 H 0.6052 0.3389 0.5234 0.095 Uiso 1 1 calc R
C18 C 0.7957(2) 0.69989(18) 0.4387(3) 0.0536(8) Uani 1 1 d .
H18 H 0.7453 0.6652 0.4450 0.064 Uiso 1 1 calc R
C9 C 0.8123(2) 0.39158(16) 0.3782(4) 0.0540(8) Uani 1 1 d .
C13 C 1.0485(2) 0.7077(3) 0.3044(4) 0.0728(10) Uani 1 1 d .
H13 H 1.0968 0.7440 0.2937 0.087 Uiso 1 1 calc R
C12 C 1.0658(2) 0.6336(3) 0.2628(4) 0.0693(10) Uani 1 1 d .
H12 H 1.1260 0.6190 0.2256 0.083 Uiso 1 1 calc R
C22 C 0.76023(17) 0.54461(15) 0.1711(3) 0.0406(6) Uani 1 1 d .
C14 C 0.9587(2) 0.73067(19) 0.3633(4) 0.0576(8) Uani 1 1 d .
C8 C 0.7171(2) 0.39648(18) 0.4346(4) 0.0607(8) Uani 1 1 d .
H8 H 0.6873 0.4444 0.4375 0.073 Uiso 1 1 calc R
C1 C 0.9591(2) 0.44519(19) 0.2790(4) 0.0581(8) Uani 1 1 d .
C16 C 0.8553(3) 0.8287(2) 0.4761(5) 0.0758(10) Uani 1 1 d .
H16 H 0.8452 0.8796 0.5081 0.091 Uiso 1 1 calc R
C27 C 0.66389(19) 0.56051(16) 0.1848(4) 0.0534(8) Uani 1 1 d .
H27 H 0.6370 0.5686 0.2903 0.064 Uiso 1 1 calc R
C4 C 0.8530(3) 0.31715(19) 0.3714(4) 0.0692(9) Uani 1 1 d .
C26 C 0.60713(19) 0.56454(18) 0.0420(4) 0.0563(9) Uani 1 1 d .
H26 H 0.5425 0.5755 0.0540 0.068 Uiso 1 1 calc R
C28 C 0.5812(2) 0.5600(2) -0.2732(5) 0.0885(12) Uani 1 1 d .
H28A H 0.5152 0.5585 -0.2415 0.133 Uiso 1 1 calc R
H28B H 0.5948 0.5181 -0.3483 0.133 Uiso 1 1 calc R
H28C H 0.5946 0.6080 -0.3285 0.133 Uiso 1 1 calc R
H1A H 0.7847(19) 0.5468(15) 0.429(4) 0.056(8) Uiso 1 1 d .

loop_
_atom_site_aniso_label
_atom_site_aniso_U_11
_atom_site_aniso_U_22
_atom_site_aniso_U_33
_atom_site_aniso_U_23
_atom_site_aniso_U_13
_atom_site_aniso_U_12
C20 0.0394(15) 0.060(2) 0.0380(15) 0.0008(15) -0.0033(11) -0.0007(14)
C15 0.086(3) 0.069(3) 0.066(2) 0.000(2) -0.015(2) -0.022(2)
C5 0.143(4) 0.043(2) 0.069(3) 0.0015(19) -0.023(3) 0.016(2)
C10 0.0600(18) 0.0547(19) 0.0361(16) 0.0002(14) -0.0037(14) 0.0181(16)
C3 0.114(3) 0.065(3) 0.063(2) -0.012(2) -0.018(2) 0.043(2)
C23 0.0385(15) 0.064(2) 0.0507(18) -0.0032(16) 0.0015(13) 0.0092(15)
C19 0.0481(16) 0.0578(19) 0.0381(14) 0.0031(14) -0.0035(13) -0.0018(14)
C21 0.0485(16) 0.0491(18) 0.0421(17) 0.0007(14) 0.0034(13) 0.0083(15)
C11 0.0479(18) 0.071(2) 0.0453(17) -0.0017(16) 0.0013(13) 0.0056(17)
C6 0.136(4) 0.066(3) 0.076(3) 0.018(2) -0.009(3) -0.010(3)
O1 0.0506(12) 0.0875(17) 0.0609(14) -0.0069(13) 0.0076(11) 0.0139(13)
C2 0.076(2) 0.084(3) 0.059(2) -0.013(2) -0.0062(17) 0.035(2)
C17 0.073(2) 0.068(2) 0.061(2) -0.0104(19) -0.0013(17) 0.008(2)
C25 0.0514(18) 0.0490(18) 0.0640(19) -0.0032(16) -0.0158(16) -0.0031(14)
C24 0.0563(19) 0.065(2) 0.0479(16) -0.0065(15) -0.0046(15) -0.0002(16)
C7 0.107(3) 0.060(2) 0.070(2) 0.015(2) 0.007(2) -0.001(2)
C18 0.0563(19) 0.0542(19) 0.0504(17) -0.0029(16) -0.0009(14) 0.0007(15)
C9 0.078(2) 0.0440(19) 0.0403(16) 0.0035(15) -0.0088(15) 0.0115(16)
C13 0.058(2) 0.092(3) 0.068(2) 0.008(2) -0.0057(17) -0.021(2)
C12 0.0430(17) 0.110(3) 0.0551(19) 0.009(2) 0.0006(15) -0.006(2)
C22 0.0368(15) 0.0395(15) 0.0454(16) 0.0026(13) -0.0008(13) 0.0027(12)
C14 0.059(2) 0.069(2) 0.0449(17) 0.0077(17) -0.0095(15) -0.0093(17)
C8 0.079(2) 0.0465(19) 0.0566(19) 0.0089(17) 0.0045(17) 0.0024(17)
C1 0.062(2) 0.066(2) 0.0462(17) -0.0039(17) -0.0045(15) 0.0154(18)
C16 0.098(3) 0.055(2) 0.074(2) -0.0037(19) -0.009(2) -0.004(2)
C27 0.0436(17) 0.056(2) 0.0609(19) 0.0112(16) 0.0061(15) 0.0013(14)
C4 0.101(3) 0.057(2) 0.0501(18) -0.0068(18) -0.020(2) 0.021(2)
C26 0.0349(16) 0.056(2) 0.078(2) 0.0122(17) -0.0029(16) 0.0008(14)
C28 0.077(2) 0.105(3) 0.083(3) -0.006(2) -0.034(2) -0.002(2)

loop_
_atom_type_symbol
_atom_type_description
_atom_type_scat_dispersion_real
_atom_type_scat_dispersion_imag
_atom_type_scat_source
C C 0.0033 0.0016 'International Tables Vol C Tables 4.2.6.8 and 6.1.1.4'
H H 0.0000 0.0000 'International Tables Vol C Tables 4.2.6.8 and 6.1.1.4'
O O 0.0106 0.0060 'International Tables Vol C Tables 4.2.6.8 and 6.1.1.4'

loop_
_geom_angle_atom_site_label_1
_geom_angle_atom_site_label_2
_geom_angle_atom_site_label_3
_geom_angle
C11 C20 C19 117.5(3)
C11 C20 C21 120.6(3)
C19 C20 C21 121.9(2)
C16 C15 C14 122.4(3)
C16 C15 H15 118.8
C14 C15 H15 118.8
C6 C5 C4 121.9(4)
C6 C5 H5 119.0
C4 C5 H5 119.0
C1 C10 C9 118.5(3)
C1 C10 C21 120.2(3)
C9 C10 C21 121.3(3)
C2 C3 C4 121.8(3)
C2 C3 H3 119.1
C4 C3 H3 119.1
C24 C23 C22 121.8(2)
C24 C23 H23 119.1
C22 C23 H23 119.1
C18 C19 C14 117.2(3)
C18 C19 C20 122.9(3)
C14 C19 C20 119.8(2)
C10 C21 C20 110.5(2)
C10 C21 C22 109.2(2)
C20 C21 C22 110.9(2)
C10 C21 H1A 111.8(15)
C20 C21 H1A 106.4(15)
C22 C21 H1A 108.0(15)
C20 C11 O1 122.4(3)
C20 C11 C12 122.8(3)
O1 C11 C12 114.8(3)
C5 C6 C7 118.9(4)
C5 C6 H6 120.6
C7 C6 H6 120.6
C11 O1 C1 117.8(2)
C3 C2 C1 118.5(3)
C3 C2 H2 120.7
C1 C2 H2 120.7
C18 C17 C16 120.6(3)
C18 C17 H17 119.7
C16 C17 H17 119.7
C24 C25 C26 117.7(3)
C24 C25 C28 120.5(3)
C26 C25 C28 121.8(3)
C25 C24 C23 121.0(3)
C25 C24 H24 119.5
C23 C24 H24 119.5
C8 C7 C6 121.3(4)
C8 C7 H7 119.4
C6 C7 H7 119.4
C17 C18 C19 121.4(3)
C17 C18 H18 119.3
C19 C18 H18 119.3
C8 C9 C4 116.7(3)
C8 C9 C10 123.5(3)
C4 C9 C10 119.8(3)
C12 C13 C14 121.0(3)
C12 C13 H13 119.5
C14 C13 H13 119.5
C13 C12 C11 119.8(3)
C13 C12 H12 120.1
C11 C12 H12 120.1
C27 C22 C23 117.0(3)
C27 C22 C21 121.9(3)
C23 C22 C21 121.0(2)
C13 C14 C15 121.9(3)
C13 C14 C19 119.0(3)
C15 C14 C19 119.1(3)
C7 C8 C9 121.9(3)
C7 C8 H8 119.1
C9 C8 H8 119.1
C10 C1 O1 122.7(3)
C10 C1 C2 123.2(3)
O1 C1 C2 114.1(3)
C15 C16 C17 119.3(3)
C15 C16 H16 120.4
C17 C16 H16 120.4
C22 C27 C26 120.4(3)
C22 C27 H27 119.8
C26 C27 H27 119.8
C5 C4 C9 119.3(3)
C5 C4 C3 122.5(4)
C9 C4 C3 118.2(3)
C25 C26 C27 122.1(2)
C25 C26 H26 118.9
C27 C26 H26 118.9
C25 C28 H28A 109.5
C25 C28 H28B 109.5
H28A C28 H28B 109.5
C25 C28 H28C 109.5
H28A C28 H28C 109.5
H28B C28 H28C 109.5

loop_
_geom_bond_atom_site_label_1
_geom_bond_atom_site_label_2
_geom_bond_distance
C20 C11 1.362(4)
C20 C19 1.431(4)
C20 C21 1.511(4)
C15 C16 1.345(5)
C15 C14 1.402(5)
C15 H15 0.9300
C5 C6 1.357(5)
C5 C4 1.408(5)
C5 H5 0.9300
C10 C1 1.363(4)
C10 C9 1.419(4)
C10 C21 1.510(4)
C3 C2 1.355(5)
C3 C4 1.424(5)
C3 H3 0.9300
C23 C24 1.376(4)
C23 C22 1.394(4)
C23 H23 0.9300
C19 C18 1.412(4)
C19 C14 1.425(4)
C21 C22 1.535(4)
C21 H1A 1.00(3)
C11 O1 1.375(4)
C11 C12 1.406(4)
C6 C7 1.375(5)
C6 H6 0.9300
O1 C1 1.382(4)
C2 C1 1.397(4)
C2 H2 0.9300
C17 C18 1.370(4)
C17 C16 1.397(5)
C17 H17 0.9300
C25 C24 1.371(4)
C25 C26 1.373(4)
C25 C28 1.525(5)
C24 H24 0.9300
C7 C8 1.359(4)
C7 H7 0.9300
C18 H18 0.9300
C9 C8 1.411(4)
C9 C4 1.413(4)
C13 C12 1.350(5)
C13 C14 1.401(4)
C13 H13 0.9300
C12 H12 0.9300
C22 C27 1.382(4)
C8 H8 0.9300
C16 H16 0.9300
C27 C26 1.388(4)
C27 H27 0.9300
C26 H26 0.9300
C28 H28A 0.9600
C28 H28B 0.9600
C28 H28C 0.9600
